data_4500280
loop_
_publ_author_name
'Thu\'ery, Pierre'

_publ_section_title
;
 Uranyl&#x2212;Organic Assemblies with Acetate-Bearing Phenyl- and
 Cyclohexyl-Based Ligands
;
_journal_issue 1
_journal_name_full 'Crystal Growth &amp; Design'
_journal_page_first 347
_journal_paper_doi 10.1021/cg101344t
_journal_volume 11
_journal_year 2011
_chemical_formula_sum 'C16 H23 N O9 U'
_chemical_formula_weight 611.38
_space_group_IT_number 61
_symmetry_cell_setting orthorhombic
_symmetry_space_group_name_Hall '-P 2ac 2ab'
_symmetry_space_group_name_H-M 'P b c a'
_atom_sites_solution_hydrogens geom
_atom_sites_solution_primary direct
_atom_sites_solution_secondary difmap
_audit_creation_method SHELXL-97
_cell_angle_alpha 90.00
_cell_angle_beta 90.00
_cell_angle_gamma 90.00
_cell_formula_units_Z 8
_cell_length_a 9.7665(2)
_cell_length_b 19.3844(9)
_cell_length_c 20.3345(9)
_cell_measurement_reflns_used 84533
_cell_measurement_temperature 100(2)
_cell_measurement_theta_max 25.68
_cell_measurement_theta_min 2.10
_cell_volume 3849.7(3)
_computing_cell_refinement 'HKL2000 (Otwinowski & Minor, 1997)'
_computing_data_collection 'COLLECT (Nonius, 1998)'
_computing_data_reduction 'HKL2000 (Otwinowski & Minor, 1997)'
_computing_molecular_graphics 'SHELXTL (Sheldrick, 2008)'
_computing_publication_material 'SHELXTL (Sheldrick, 2008); PLATON (Spek, 2003)'
_computing_structure_refinement 'SHELXL-97 (Sheldrick, 2008)'
_computing_structure_solution 'SHELXS-97 (Sheldrick, 2008)'
_diffrn_ambient_temperature 100(2)
_diffrn_measured_fraction_theta_full 0.995
_diffrn_measured_fraction_theta_max 0.995
_diffrn_measurement_device_type 'Nonius Kappa-CCD area-detector diffractometer'
_diffrn_measurement_method 'two \f and three \w scans with 2\% steps (300 frames)'
_diffrn_radiation_monochromator graphite
_diffrn_radiation_source 'fine-focus sealed tube'
_diffrn_radiation_type MoK\a
_diffrn_radiation_wavelength 0.71073
_diffrn_reflns_av_R_equivalents 0.0206
_diffrn_reflns_av_sigmaI/netI 0.0266
_diffrn_reflns_limit_h_max 11
_diffrn_reflns_limit_h_min -11
_diffrn_reflns_limit_k_max 23
_diffrn_reflns_limit_k_min -23
_diffrn_reflns_limit_l_max 24
_diffrn_reflns_limit_l_min -24
_diffrn_reflns_number 84533
_diffrn_reflns_theta_full 25.68
_diffrn_reflns_theta_max 25.68
_diffrn_reflns_theta_min 2.10
_diffrn_standards_decay_% 0
_diffrn_standards_interval_time 0
_diffrn_standards_number 0
_exptl_absorpt_coefficient_mu 8.481
_exptl_absorpt_correction_T_max 0.507
_exptl_absorpt_correction_T_min 0.338
_exptl_absorpt_correction_type multi-scan
_exptl_absorpt_process_details 'SCALEPACK (Otwinowski & Minor, 1997)'
_exptl_crystal_colour 'translucent light yellow'
_exptl_crystal_density_diffrn 2.110
_exptl_crystal_density_method 'not measured'
_exptl_crystal_description irregular
_exptl_crystal_F_000 2320
_exptl_crystal_size_max 0.14
_exptl_crystal_size_mid 0.12
_exptl_crystal_size_min 0.08
_refine_diff_density_max 1.932
_refine_diff_density_min -1.927
_refine_diff_density_rms 0.181
_refine_ls_extinction_method none
_refine_ls_goodness_of_fit_ref 1.135
_refine_ls_hydrogen_treatment constr
_refine_ls_matrix_type full
_refine_ls_number_parameters 248
_refine_ls_number_reflns 3636
_refine_ls_number_restraints 30
_refine_ls_restrained_S_all 1.144
_refine_ls_R_factor_all 0.0505
_refine_ls_R_factor_gt 0.0416
_refine_ls_shift/su_max 0.000
_refine_ls_shift/su_mean 0.000
_refine_ls_structure_factor_coef Fsqd
_refine_ls_weighting_details 'calc w=1/[\s^2^(Fo^2^)+(0.0248P)^2^+9.6207P] where P=(Fo^2^+2Fc^2^)/3'
_refine_ls_weighting_scheme calc
_refine_ls_wR_factor_gt 0.0933
_refine_ls_wR_factor_ref 0.0961
_reflns_number_gt 3107
_reflns_number_total 3636
_reflns_threshold_expression >2sigma(I)
_cod_data_source_file cg101344t_si_002.cif
_cod_data_source_block 1
_cod_database_code 4500280

loop_
_symmetry_equiv_pos_as_xyz
'x, y, z'
'-x+1/2, -y, z+1/2'
'-x, y+1/2, -z+1/2'
'x+1/2, -y+1/2, -z'
'-x, -y, -z'
'x-1/2, y, -z-1/2'
'x, -y-1/2, z-1/2'
'-x-1/2, y-1/2, z'

loop_
_atom_site_label
_atom_site_type_symbol
_atom_site_fract_x
_atom_site_fract_y
_atom_site_fract_z
_atom_site_U_iso_or_equiv
_atom_site_adp_type
_atom_site_occupancy
_atom_site_symmetry_multiplicity
_atom_site_calc_flag
_atom_site_refinement_flags
U U 0.81567(3) 0.385257(15) 0.384098(14) 0.02785(11) Uani 1 1 d .
O1 O 0.6974(8) 0.3164(3) 0.3925(3) 0.0480(17) Uani 1 1 d .
O2 O 0.9365(7) 0.4524(3) 0.3782(3) 0.0391(14) Uani 1 1 d .
O3 O 0.7567(7) 0.4262(3) 0.4960(3) 0.0364(14) Uani 1 1 d .
O4 O 0.9247(8) 0.3519(4) 0.4890(3) 0.0490(18) Uani 1 1 d .
O5 O 0.4950(9) 0.2033(4) 0.6295(3) 0.062(2) Uani 1 1 d .
O6 O 0.4006(7) 0.1658(3) 0.7189(3) 0.0364(14) Uani 1 1 d .
O7 O 0.3008(6) 0.5754(3) 0.7137(3) 0.0350(14) Uani 1 1 d .
O8 O 0.3761(7) 0.5282(3) 0.6231(3) 0.0403(15) Uani 1 1 d .
O9 O 0.296(2) 0.1322(10) 0.8392(10) 0.092(6) Uani 1 1 d U
N1 N 0.3346(8) 0.3594(4) 0.5153(4) 0.046(2) Uani 1 1 d .
C1 C 0.7571(8) 0.3917(4) 0.6392(4) 0.0265(16) Uani 1 1 d .
C2 C 0.7236(8) 0.3266(4) 0.6634(4) 0.0286(18) Uani 1 1 d .
H2 H 0.7762 0.2887 0.6513 0.034 Uiso 1 1 calc R
C3 C 0.6129(9) 0.3174(5) 0.7055(4) 0.0330(19) Uani 1 1 d .
C4 C 0.5366(9) 0.3742(5) 0.7229(4) 0.039(2) Uani 1 1 d .
H4 H 0.4618 0.3683 0.7506 0.047 Uiso 1 1 calc R
C5 C 0.5673(9) 0.4400(5) 0.7004(4) 0.036(2) Uani 1 1 d .
C6 C 0.6786(10) 0.4480(4) 0.6585(4) 0.035(2) Uani 1 1 d .
H6 H 0.7010 0.4917 0.6432 0.042 Uiso 1 1 calc R
C7 C 0.8815(10) 0.3997(6) 0.5954(4) 0.042(2) Uani 1 1 d .
H7A H 0.9488 0.3652 0.6076 0.050 Uiso 1 1 calc R
H7B H 0.9219 0.4447 0.6032 0.050 Uiso 1 1 calc R
C8 C 0.8509(9) 0.3927(5) 0.5224(4) 0.0336(19) Uani 1 1 d .
C9 C 0.5808(12) 0.2468(5) 0.7336(5) 0.053(3) Uani 1 1 d .
H9A H 0.6662 0.2221 0.7401 0.064 Uiso 1 1 calc R
H9B H 0.5388 0.2528 0.7765 0.064 Uiso 1 1 calc R
C10 C 0.4879(11) 0.2033(5) 0.6920(4) 0.043(2) Uani 1 1 d .
C11 C 0.4930(12) 0.5026(6) 0.7267(5) 0.055(3) Uani 1 1 d .
H11A H 0.4512 0.4897 0.7682 0.066 Uiso 1 1 calc R
H11B H 0.5612 0.5375 0.7364 0.066 Uiso 1 1 calc R
C12 C 0.3839(10) 0.5357(5) 0.6849(4) 0.040(2) Uani 1 1 d .
C13 C 0.278(3) 0.3025(11) 0.4767(12) 0.073(7) Uani 1 1 d U
H13A H 0.3212 0.3013 0.4343 0.110 Uiso 1 1 calc R
H13B H 0.1812 0.3091 0.4712 0.110 Uiso 1 1 calc R
H13C H 0.2942 0.2597 0.4991 0.110 Uiso 1 1 calc R
C14 C 0.4775(18) 0.3443(11) 0.5302(10) 0.112(6) Uani 1 1 d U
H14A H 0.5304 0.3859 0.5271 0.168 Uiso 1 1 calc R
H14B H 0.5119 0.3110 0.4993 0.168 Uiso 1 1 calc R
H14C H 0.4844 0.3260 0.5739 0.168 Uiso 1 1 calc R
C15 C 0.2670(18) 0.3569(9) 0.5820(9) 0.083(5) Uani 1 1 d U
H15A H 0.3100 0.3898 0.6107 0.124 Uiso 1 1 calc R
H15B H 0.2765 0.3115 0.6002 0.124 Uiso 1 1 calc R
H15C H 0.1716 0.3679 0.5776 0.124 Uiso 1 1 calc R
C16 C 0.308(2) 0.4248(9) 0.4902(9) 0.049(5) Uani 1 1 d U
H16A H 0.2803 0.4548 0.5253 0.073 Uiso 1 1 calc R
H16B H 0.2367 0.4220 0.4580 0.073 Uiso 1 1 calc R
H16C H 0.3898 0.4427 0.4701 0.073 Uiso 1 1 calc R

loop_
_atom_site_aniso_label
_atom_site_aniso_U_11
_atom_site_aniso_U_22
_atom_site_aniso_U_33
_atom_site_aniso_U_23
_atom_site_aniso_U_13
_atom_site_aniso_U_12
U 0.03499(18) 0.02676(17) 0.02181(16) 0.00077(13) 0.00287(13) 0.00382(13)
O1 0.081(5) 0.024(3) 0.039(3) 0.002(3) 0.004(3) -0.008(3)
O2 0.043(4) 0.043(3) 0.031(3) 0.001(3) 0.007(3) 0.000(3)
O3 0.045(4) 0.044(4) 0.020(3) -0.002(3) 0.003(3) 0.002(3)
O4 0.070(5) 0.056(4) 0.022(3) 0.001(3) -0.004(3) 0.024(4)
O5 0.089(6) 0.071(5) 0.026(3) -0.004(3) 0.004(4) -0.050(5)
O6 0.048(4) 0.035(3) 0.026(3) 0.000(3) -0.003(3) -0.015(3)
O7 0.038(3) 0.041(3) 0.025(3) -0.004(3) -0.003(3) 0.012(3)
O8 0.043(4) 0.047(4) 0.030(3) -0.010(3) -0.006(3) 0.021(3)
O9 0.113(10) 0.085(9) 0.078(9) 0.003(7) 0.005(8) 0.006(8)
N1 0.044(5) 0.042(5) 0.051(5) -0.005(4) -0.019(4) -0.002(4)
C1 0.024(4) 0.039(4) 0.016(3) -0.003(3) -0.003(3) -0.003(4)
C2 0.030(4) 0.030(4) 0.026(4) -0.006(3) -0.004(3) 0.003(3)
C3 0.034(5) 0.041(5) 0.023(4) -0.001(4) -0.008(4) -0.010(4)
C4 0.030(5) 0.063(6) 0.024(4) -0.008(4) 0.003(4) -0.005(4)
C5 0.034(5) 0.050(5) 0.023(4) -0.014(4) -0.011(4) 0.014(4)
C6 0.051(5) 0.032(4) 0.022(4) 0.000(3) -0.011(4) -0.001(4)
C7 0.036(5) 0.068(7) 0.022(4) -0.004(4) 0.003(4) -0.013(5)
C8 0.039(5) 0.036(5) 0.026(4) -0.002(4) 0.007(4) -0.012(4)
C9 0.076(8) 0.051(6) 0.032(5) 0.010(5) -0.016(5) -0.032(6)
C10 0.058(6) 0.039(5) 0.032(5) 0.004(4) -0.002(5) -0.016(5)
C11 0.055(6) 0.066(6) 0.044(5) -0.021(5) -0.013(5) 0.028(5)
C12 0.051(6) 0.042(5) 0.026(4) -0.009(4) -0.003(4) 0.009(4)
C13 0.086(11) 0.054(9) 0.079(10) -0.020(8) -0.030(9) -0.005(8)
C14 0.087(9) 0.144(10) 0.105(9) 0.000(8) 0.009(8) 0.004(8)
C15 0.075(8) 0.080(8) 0.093(9) 0.010(7) 0.035(7) 0.001(7)
C16 0.078(9) 0.032(7) 0.036(8) 0.002(6) -0.009(7) -0.001(7)

loop_
_atom_type_symbol
_atom_type_description
_atom_type_scat_dispersion_real
_atom_type_scat_dispersion_imag
_atom_type_scat_source
C C 0.0033 0.0016 'International Tables Vol C Tables 4.2.6.8 and 6.1.1.4'
H H 0.0000 0.0000 'International Tables Vol C Tables 4.2.6.8 and 6.1.1.4'
N N 0.0061 0.0033 'International Tables Vol C Tables 4.2.6.8 and 6.1.1.4'
O O 0.0106 0.0060 'International Tables Vol C Tables 4.2.6.8 and 6.1.1.4'
U U -9.6767 9.6646 'International Tables Vol C Tables 4.2.6.8 and 6.1.1.4'

loop_
_geom_angle_atom_site_label_1
_geom_angle_atom_site_label_2
_geom_angle_atom_site_label_3
_geom_angle
_geom_angle_site_symmetry_1
_geom_angle_site_symmetry_3
O2 U O1 177.9(3) . .
O2 U O7 91.5(3) . 5_666
O1 U O7 90.6(3) . 5_666
O2 U O6 90.7(2) . 4_556
O1 U O6 89.9(3) . 4_556
O7 U O6 65.45(19) 5_666 4_556
O2 U O5 91.8(3) . 4_556
O1 U O5 87.1(3) . 4_556
O7 U O5 117.5(2) 5_666 4_556
O6 U O5 52.1(2) 4_556 4_556
O2 U O4 87.9(3) . .
O1 U O4 90.0(3) . .
O7 U O4 175.5(2) 5_666 .
O6 U O4 119.0(2) 4_556 .
O5 U O4 67.0(2) 4_556 .
O2 U O3 89.0(2) . .
O1 U O3 90.1(2) . .
O7 U O3 123.1(2) 5_666 .
O6 U O3 171.5(2) 4_556 .
O5 U O3 119.4(2) 4_556 .
O4 U O3 52.5(2) . .
O2 U O8 90.1(3) . 5_666
O1 U O8 91.3(3) . 5_666
O7 U O8 52.52(19) 5_666 5_666
O6 U O8 117.97(19) 4_556 5_666
O5 U O8 169.9(2) 4_556 5_666
O4 U O8 123.0(2) . 5_666
O3 U O8 70.5(2) . 5_666
C8 O3 U 93.3(5) . .
C8 O4 U 93.1(5) . .
C10 O5 U 94.2(6) . 4_456
C10 O6 U 95.2(5) . 4_456
C12 O7 U 96.6(5) . 5_666
C12 O8 U 91.5(5) . 5_666
C16 N1 C14 115.8(14) . .
C16 N1 C13 114.9(14) . .
C14 N1 C13 108.8(15) . .
C16 N1 C15 106.1(12) . .
C14 N1 C15 103.0(12) . .
C13 N1 C15 107.1(14) . .
C6 C1 C2 118.7(7) . .
C6 C1 C7 121.9(8) . .
C2 C1 C7 119.3(8) . .
C3 C2 C1 121.1(8) . .
C3 C2 H2 119.4 . .
C1 C2 H2 119.4 . .
C4 C3 C2 118.4(8) . .
C4 C3 C9 121.0(9) . .
C2 C3 C9 120.6(9) . .
C3 C4 C5 122.4(8) . .
C3 C4 H4 118.8 . .
C5 C4 H4 118.8 . .
C4 C5 C6 118.2(8) . .
C4 C5 C11 121.2(9) . .
C6 C5 C11 120.2(9) . .
C5 C6 C1 121.2(8) . .
C5 C6 H6 119.4 . .
C1 C6 H6 119.4 . .
C1 C7 C8 114.0(7) . .
C1 C7 H7A 108.7 . .
C8 C7 H7A 108.7 . .
C1 C7 H7B 108.7 . .
C8 C7 H7B 108.7 . .
H7A C7 H7B 107.6 . .
O3 C8 O4 120.9(8) . .
O3 C8 C7 121.2(8) . .
O4 C8 C7 117.9(8) . .
C10 C9 C3 114.8(8) . .
C10 C9 H9A 108.6 . .
C3 C9 H9A 108.6 . .
C10 C9 H9B 108.6 . .
C3 C9 H9B 108.6 . .
H9A C9 H9B 107.5 . .
O6 C10 O5 118.4(9) . .
O6 C10 C9 119.5(8) . .
O5 C10 C9 122.1(8) . .
C12 C11 C5 118.8(8) . .
C12 C11 H11A 107.6 . .
C5 C11 H11A 107.6 . .
C12 C11 H11B 107.6 . .
C5 C11 H11B 107.6 . .
H11A C11 H11B 107.1 . .
O7 C12 O8 119.3(8) . .
O7 C12 C11 116.9(8) . .
O8 C12 C11 123.7(8) . .
N1 C13 H13A 109.5 . .
N1 C13 H13B 109.5 . .
H13A C13 H13B 109.5 . .
N1 C13 H13C 109.5 . .
H13A C13 H13C 109.5 . .
H13B C13 H13C 109.5 . .
N1 C14 H14A 109.5 . .
N1 C14 H14B 109.5 . .
H14A C14 H14B 109.5 . .
N1 C14 H14C 109.5 . .
H14A C14 H14C 109.5 . .
H14B C14 H14C 109.5 . .
N1 C15 H15A 109.5 . .
N1 C15 H15B 109.5 . .
H15A C15 H15B 109.5 . .
N1 C15 H15C 109.5 . .
H15A C15 H15C 109.5 . .
H15B C15 H15C 109.5 . .
N1 C16 H16A 109.5 . .
N1 C16 H16B 109.5 . .
H16A C16 H16B 109.5 . .
N1 C16 H16C 109.5 . .
H16A C16 H16C 109.5 . .
H16B C16 H16C 109.5 . .

loop_
_geom_bond_atom_site_label_1
_geom_bond_atom_site_label_2
_geom_bond_distance
_geom_bond_site_symmetry_2
U O2 1.761(6) .
U O1 1.774(6) .
U O7 2.414(6) 5_666
U O6 2.461(6) 4_556
U O5 2.468(7) 4_556
U O4 2.471(6) .
U O3 2.478(5) .
U O8 2.518(6) 5_666
O3 C8 1.248(11) .
O4 C8 1.267(11) .
O5 C10 1.272(11) .
O5 U 2.468(7) 4_456
O6 C10 1.248(11) .
O6 U 2.461(6) 4_456
O7 C12 1.263(10) .
O7 U 2.414(6) 5_666
O8 C12 1.268(10) .
O8 U 2.518(6) 5_666
N1 C16 1.391(18) .
N1 C14 1.458(19) .
N1 C13 1.46(2) .
N1 C15 1.510(18) .
C1 C6 1.390(12) .
C1 C2 1.395(11) .
C1 C7 1.515(12) .
C2 C3 1.391(12) .
C2 H2 0.9300 .
C3 C4 1.376(13) .
C3 C9 1.515(12) .
C4 C5 1.388(13) .
C4 H4 0.9300 .
C5 C6 1.390(13) .
C5 C11 1.511(12) .
C6 H6 0.9300 .
C7 C8 1.519(11) .
C7 H7A 0.9700 .
C7 H7B 0.9700 .
C9 C10 1.501(12) .
C9 H9A 0.9700 .
C9 H9B 0.9700 .
C11 C12 1.507(13) .
C11 H11A 0.9700 .
C11 H11B 0.9700 .
C13 H13A 0.9600 .
C13 H13B 0.9600 .
C13 H13C 0.9600 .
C14 H14A 0.9600 .
C14 H14B 0.9600 .
C14 H14C 0.9600 .
C15 H15A 0.9600 .
C15 H15B 0.9600 .
C15 H15C 0.9600 .
C16 H16A 0.9600 .
C16 H16B 0.9600 .
C16 H16C 0.9600 .
